data_4342338
loop_
_publ_author_name
'Gil-Hern\'andez, Beatriz'
'Savvin, Stanislav'
'Makhloufi, Gamall'
'N\'u\~nez, Pedro'
'Janiak, Christoph'
'Sanchiz, Joaqu\'in'

_publ_section_title
;
 Proton Conduction and Long-Range Ferrimagnetic Ordering in Two
 Isostructural Copper(II) Mesoxalate Metal-Organic Frameworks.
;
_journal_issue 4
_journal_name_full 'Inorganic chemistry'
_journal_page_first 1597
_journal_page_last 1605
_journal_paper_doi 10.1021/ic502586a
_journal_volume 54
_journal_year 2015
_chemical_formula_moiety
;
C15 H21 Cu7 O38, 10(H2 O), 1(N H4)
;
_chemical_formula_sum 'C15 H45 Cu7 N O48'
_chemical_formula_weight 1452.30
_chemical_name_systematic
;
 ?
;
_space_group_IT_number 2
_space_group_name_Hall '-P 1'
_symmetry_cell_setting triclinic
_symmetry_space_group_name_Hall '-P 1'
_symmetry_space_group_name_H-M 'P -1'
_atom_sites_solution_hydrogens geom
_atom_sites_solution_primary direct
_atom_sites_solution_secondary difmap
_audit_creation_method
;
CrysAlisPro, Agilent Technologies,
Version 1.171.37.31 (release 14-01-2014 CrysAlis171 .NET)
(compiled Jan 14 2014,18:38:05)
;
_cell_angle_alpha 63.935(4)
_cell_angle_beta 85.106(4)
_cell_angle_gamma 84.616(4)
_cell_formula_units_Z 2
_cell_length_a 8.0421(4)
_cell_length_b 16.7490(7)
_cell_length_c 17.8590(5)
_cell_measurement_reflns_used 6495
_cell_measurement_temperature 100(2)
_cell_measurement_theta_max 73.1750
_cell_measurement_theta_min 4.8180
_cell_volume 2148.75(17)
_computing_cell_refinement
;
CrysAlisPro, Agilent Technologies,
Version 1.171.37.31 (release 14-01-2014 CrysAlis171 .NET)
(compiled Jan 14 2014,18:38:05)
;
_computing_data_collection
;
CrysAlisPro, Agilent Technologies,
Version 1.171.37.31 (release 14-01-2014 CrysAlis171 .NET)
(compiled Jan 14 2014,18:38:05)
;
_computing_data_reduction
;
CrysAlisPro, Agilent Technologies,
Version 1.171.37.31 (release 14-01-2014 CrysAlis171 .NET)
(compiled Jan 14 2014,18:38:05)
;
_computing_molecular_graphics 'DIAMOND (Crystal Impact, 2009)'
_computing_publication_material 'SHELXL-97 (Sheldrick, 2008)'
_computing_structure_refinement 'SHELXL-97 (Sheldrick, 2008)'
_computing_structure_solution 'SHELXS-97 (Sheldrick, 2008)'
_diffrn_ambient_temperature 100(2)
_diffrn_detector_area_resol_mean 10.5953
_diffrn_measured_fraction_theta_full 0.972
_diffrn_measured_fraction_theta_max 0.972
_diffrn_measurement_device_type 'SuperNova, Dual, Cu at zero, Atlas'
_diffrn_measurement_method '\w scans'
_diffrn_radiation_monochromator mirror
_diffrn_radiation_type CuK\a
_diffrn_radiation_wavelength 1.54184
_diffrn_reflns_av_R_equivalents 0.0344
_diffrn_reflns_av_sigmaI/netI 0.0496
_diffrn_reflns_limit_h_max 9
_diffrn_reflns_limit_h_min -9
_diffrn_reflns_limit_k_max 20
_diffrn_reflns_limit_k_min -20
_diffrn_reflns_limit_l_max 22
_diffrn_reflns_limit_l_min -20
_diffrn_reflns_number 15566
_diffrn_reflns_theta_full 73.29
_diffrn_reflns_theta_max 73.29
_diffrn_reflns_theta_min 4.83
_diffrn_source 'sealed X-ray tube'
_exptl_absorpt_coefficient_mu 4.731
_exptl_absorpt_correction_T_max 0.803
_exptl_absorpt_correction_T_min 0.663
_exptl_absorpt_correction_type gaussian
_exptl_absorpt_process_details
;
CrysAlisPro, Agilent Technologies,
Version 1.171.37.31 (release 14-01-2014 CrysAlis171 .NET)
(compiled Jan 14 2014,18:38:05)
Numerical absorption correction based on gaussian integration
 over a multifaceted crystal model
Empirical absorption correction using spherical harmonics,
 implemented in SCALE3 ABSPACK scaling algorithm.
;
_exptl_crystal_colour blue
_exptl_crystal_density_diffrn 2.245
_exptl_crystal_density_method 'not measured'
_exptl_crystal_description prismatic
_exptl_crystal_F_000 1458
_exptl_crystal_size_max 0.1287
_exptl_crystal_size_mid 0.0730
_exptl_crystal_size_min 0.0615
_refine_diff_density_max 1.237
_refine_diff_density_min -1.016
_refine_diff_density_rms 0.141
_refine_ls_extinction_method none
_refine_ls_goodness_of_fit_ref 1.027
_refine_ls_hydrogen_treatment mixed
_refine_ls_matrix_type full
_refine_ls_number_parameters 640
_refine_ls_number_reflns 8375
_refine_ls_number_restraints 25
_refine_ls_restrained_S_all 1.208
_refine_ls_R_factor_all 0.0538
_refine_ls_R_factor_gt 0.0462
_refine_ls_shift/su_max 0.001
_refine_ls_shift/su_mean 0.000
_refine_ls_structure_factor_coef Fsqd
_refine_ls_weighting_details 'calc w=1/[\s^2^(Fo^2^)+(0.0656P)^2^+5.2977P] where P=(Fo^2^+2Fc^2^)/3'
_refine_ls_weighting_scheme calc
_refine_ls_wR_factor_gt 0.1177
_refine_ls_wR_factor_ref 0.1248
_reflns_number_gt 7210
_reflns_number_total 8375
_reflns_threshold_expression >2sigma(I)
_cod_data_source_file ic502586a_si_003.cif
_cod_data_source_block exp_2075
_cod_depositor_comments 'Adding full bibliography for 4342337--4342338.cif.'
_cod_original_cell_volume 2148.75(15)
_cod_database_code 4342338

loop_
_symmetry_equiv_pos_as_xyz
'x, y, z'
'-x, -y, -z'

loop_
_atom_site_label
_atom_site_type_symbol
_atom_site_fract_x
_atom_site_fract_y
_atom_site_fract_z
_atom_site_U_iso_or_equiv
_atom_site_adp_type
_atom_site_occupancy
_atom_site_symmetry_multiplicity
_atom_site_calc_flag
_atom_site_refinement_flags
Cu1 Cu 0.33385(8) 0.09224(4) 0.44194(4) 0.01056(15) Uani 1 1 d .
Cu2 Cu 0.44465(8) 0.20756(4) 0.23082(4) 0.01095(16) Uani 1 1 d .
Cu3 Cu 0.63643(8) 0.25696(5) 0.36016(4) 0.01380(16) Uani 1 1 d .
Cu4 Cu 0.59411(9) 0.11762(5) 0.70376(4) 0.01421(16) Uani 1 1 d .
Cu5 Cu 0.80942(8) 0.49218(4) 0.03707(4) 0.01041(15) Uani 1 1 d .
Cu6 Cu 0.75249(9) 0.86976(5) 0.02820(5) 0.01745(17) Uani 1 1 d .
Cu7 Cu 0.50104(9) 0.71669(5) 0.09533(5) 0.01768(17) Uani 1 1 d .
C1A C 0.2627(6) 0.0756(3) 0.2364(3) 0.0124(9) Uani 1 1 d .
C1B C 0.6050(5) 0.3458(3) 0.1150(3) 0.0112(8) Uani 1 1 d .
C1C C 0.4575(6) 0.0762(3) 0.5839(3) 0.0105(8) Uani 1 1 d .
C1D C 0.5953(6) 0.9106(3) 0.1490(3) 0.0158(9) Uani 1 1 d .
C1E C 0.8117(5) 0.6427(3) -0.1070(3) 0.0104(8) Uani 1 1 d .
C2A C 0.1829(6) 0.1011(3) 0.3061(3) 0.0118(8) Uani 1 1 d .
C2B C 0.5867(5) 0.3678(3) 0.1916(3) 0.0100(8) Uani 1 1 d .
C2C C 0.4906(6) 0.1726(3) 0.5201(3) 0.0106(8) Uani 1 1 d .
C2D C 0.5760(6) 0.8095(3) 0.1847(3) 0.0165(9) Uani 1 1 d .
C2E C 0.9150(6) 0.6611(3) -0.0472(3) 0.0120(9) Uani 1 1 d .
C3A C 0.1246(6) 0.0188(3) 0.3841(3) 0.0118(8) Uani 1 1 d .
C3B C 0.7638(6) 0.3799(3) 0.2121(3) 0.0120(9) Uani 1 1 d .
C3C C 0.6662(6) 0.1975(3) 0.5274(3) 0.0141(9) Uani 1 1 d .
C3D C 0.3855(7) 0.7961(3) 0.1957(3) 0.0186(10) Uani 1 1 d .
C3E C 0.7985(6) 0.7115(3) -0.0050(3) 0.0149(9) Uani 1 1 d .
N1 N 0.8365(5) 0.0005(3) 0.2434(3) 0.0177(8) Uani 1 1 d .
H1N H 0.7368 -0.0048 0.2642 0.021 Uiso 1 1 d R
H2N H 0.8399 0.0465 0.1969 0.021 Uiso 1 1 d R
H3N H 0.8842 -0.0604 0.2510 0.021 Uiso 1 1 d R
H4N H 0.9157 -0.0014 0.2774 0.021 Uiso 1 1 d R
O1A O 0.3783(4) 0.1252(2) 0.1907(2) 0.0146(7) Uani 1 1 d .
O1B O 0.5665(4) 0.2710(2) 0.1255(2) 0.0131(6) Uani 1 1 d .
O1C O 0.3918(4) 0.0282(2) 0.5584(2) 0.0130(6) Uani 1 1 d .
O1D O 0.6643(5) 0.9504(2) 0.0772(2) 0.0176(7) Uani 1 1 d .
O1E O 0.7426(4) 0.5679(2) -0.07597(19) 0.0122(6) Uani 1 1 d .
O1W O 0.7047(5) 0.1395(2) 0.3228(2) 0.0220(8) Uani 1 1 d .
H1WA H 0.8088 0.1402 0.3037 0.026 Uiso 1 1 d R
H1WB H 0.6917 0.0882 0.3660 0.026 Uiso 1 1 d R
O2A O 0.2115(4) 0.0128(2) 0.2279(2) 0.0173(7) Uani 1 1 d .
O2B O 0.6548(4) 0.4049(2) 0.04592(19) 0.0113(6) Uani 1 1 d .
O2C O 0.4883(4) 0.0494(2) 0.6593(2) 0.0145(7) Uani 1 1 d .
O2D O 0.5390(5) 0.9491(2) 0.1929(2) 0.0177(7) Uani 1 1 d .
O2E O 0.7993(4) 0.6990(2) -0.1799(2) 0.0156(7) Uani 1 1 d .
O2W O 0.5022(5) 0.8722(2) -0.0370(2) 0.0222(8) Uani 1 1 d .
H2WA H 0.4338 0.9182 -0.0415 0.027 Uiso 1 1 d R
H2WB H 0.5254 0.8758 -0.0874 0.027 Uiso 1 1 d R
O3A O 0.2978(4) 0.1454(2) 0.32604(19) 0.0123(6) Uani 1 1 d .
O3B O 0.5106(4) 0.3008(2) 0.25927(19) 0.0126(6) Uani 1 1 d .
O3C O 0.4714(4) 0.1823(2) 0.44054(19) 0.0126(6) Uani 1 1 d .
O3D O 0.6545(4) 0.7766(2) 0.1309(2) 0.0166(7) Uani 1 1 d .
O3E O 0.9704(4) 0.5794(2) 0.01508(19) 0.0117(6) Uani 1 1 d .
O3W O 0.8242(8) 0.9742(3) -0.0735(3) 0.0462(14) Uani 1 1 d .
H3WA H 0.8834 1.0051 -0.0601 0.055 Uiso 1 1 d R
H3WB H 0.8820 0.9569 -0.1066 0.055 Uiso 1 1 d R
O4A O 0.0360(4) 0.1553(2) 0.2738(2) 0.0150(7) Uani 1 1 d .
H4A H 0.0612 0.2035 0.2358 0.022 Uiso 1 1 d R
O4B O 0.4969(4) 0.4514(2) 0.1680(2) 0.0128(6) Uani 1 1 d .
H4B H 0.4181 0.4543 0.1404 0.019 Uiso 1 1 d R
O4C O 0.3754(5) 0.2288(2) 0.5431(2) 0.0184(7) Uani 1 1 d .
H4C H 0.2796 0.2191 0.5384 0.028 Uiso 1 1 d R
O4D O 0.6335(5) 0.7672(3) 0.2661(2) 0.0247(8) Uani 1 1 d .
H4D H 0.7303 0.7796 0.2657 0.037 Uiso 1 1 d R
O4E O 1.0434(4) 0.7127(2) -0.0948(2) 0.0137(6) Uani 1 1 d .
H4E H 1.0507 0.7538 -0.0823 0.021 Uiso 1 1 d R
O4W O 0.5286(7) 0.5826(3) 0.2200(3) 0.0399(11) Uani 1 1 d .
H4WA H 0.4405 0.5769 0.2547 0.048 Uiso 1 1 d R
H4WB H 0.5382 0.5356 0.2093 0.048 Uiso 1 1 d R
O5A O 0.0034(4) -0.0186(2) 0.3799(2) 0.0169(7) Uani 1 1 d .
O5B O 0.8558(4) 0.4335(2) 0.1560(2) 0.0133(6) Uani 1 1 d .
O5C O 0.7153(5) 0.1845(2) 0.5975(2) 0.0176(7) Uani 1 1 d .
O5D O 0.2986(5) 0.8211(3) 0.2445(2) 0.0215(8) Uani 1 1 d .
O5E O 0.6705(4) 0.6734(2) 0.0350(2) 0.0184(7) Uani 1 1 d .
O5W O 0.3229(5) 0.6743(3) 0.0592(3) 0.0277(9) Uani 1 1 d D
H5WA H 0.3393 0.6546 0.0165 0.033 Uiso 1 1 d RD
H5WB H 0.2490 0.6539 0.0989 0.033 Uiso 1 1 d RD
O6A O 0.2093(4) -0.0043(2) 0.4484(2) 0.0145(7) Uani 1 1 d .
O6B O 0.8059(4) 0.3349(2) 0.2859(2) 0.0161(7) Uani 1 1 d .
O6C O 0.7533(5) 0.2339(2) 0.4602(2) 0.0196(7) Uani 1 1 d .
O6D O 0.3268(5) 0.7616(3) 0.1546(2) 0.0226(8) Uani 1 1 d .
O6E O 0.8450(5) 0.7847(3) -0.0144(2) 0.0232(8) Uani 1 1 d .
O6W O 0.1077(5) 0.1659(3) 0.4949(3) 0.0293(9) Uani 1 1 d D
H6WA H 0.0656 0.1128 0.5318 0.035 Uiso 1 1 d RD
H6WB H 0.0867 0.1520 0.4632 0.035 Uiso 1 1 d RD
O7W O 0.479(3) 0.3921(8) 0.3850(8) 0.215(10) Uani 1 1 d .
H7WA H 0.4382 0.4456 0.3650 0.258 Uiso 1 1 d R
H7WB H 0.5086 0.3767 0.4343 0.258 Uiso 1 1 d R
O8W O 1.0369(8) 0.8783(4) 0.0639(6) 0.071(2) Uani 1 1 d .
H8WA H -0.1151 0.1617 0.9305 0.085 Uiso 1 1 d R
H8WB H 0.0015 0.1283 0.8878 0.085 Uiso 1 1 d R
O9W O 0.1563(7) 0.3863(4) 0.2901(3) 0.0448(12) Uani 1 1 d .
H9WA H 0.1821 0.3436 0.2769 0.054 Uiso 1 1 d R
H9WB H 0.1238 0.4323 0.2475 0.054 Uiso 1 1 d R
O10W O 0.1001(5) 0.5630(3) 0.1587(3) 0.0303(9) Uani 1 1 d D
H10A H 0.0302 0.5953 0.1734 0.036 Uiso 1 1 d RD
H10B H 0.0688 0.5711 0.1116 0.036 Uiso 1 1 d RD
O11W O 0.0774(8) 0.1656(4) 0.7443(4) 0.0527(13) Uiso 1 1 d .
O12W O 0.8348(5) 0.1414(3) 0.0855(3) 0.0293(9) Uani 1 1 d D
H12A H 0.8884 0.1244 0.0503 0.035 Uiso 1 1 d RD
H12B H 0.7314 0.1548 0.0688 0.035 Uiso 1 1 d RD
O13W O 0.1446(10) 0.3817(5) 0.7609(5) 0.082(2) Uani 1 1 d D
H13A H 0.1946 0.3288 0.7588 0.098 Uiso 1 1 d RD
H13B H 0.2672 0.3782 0.7701 0.098 Uiso 1 1 d RD
O14W O 0.161(6) 0.460(3) 0.6032(13) 0.80(6) Uani 1 1 d .
H14A H 0.1547 0.4350 0.6563 0.962 Uiso 1 1 d R
H14B H 0.1054 0.4282 0.6015 0.962 Uiso 1 1 d R
O15W O 0.431(2) 0.3954(7) 0.5426(9) 0.175(7) Uani 1 1 d D
H15A H 0.4410 0.3933 0.5893 0.210 Uiso 1 1 d RD
H15B H 0.3708 0.3375 0.5661 0.210 Uiso 1 1 d RD
O16W O 0.067(3) 0.6873(12) 0.4145(10) 0.257(13) Uani 1 1 d D
H16A H -0.0118 0.7194 0.4436 0.308 Uiso 1 1 d RD
H16B H 0.1478 0.7266 0.4111 0.308 Uiso 1 1 d RD
O17W O 0.048(4) 0.4150(11) 0.4308(10) 0.36(2) Uani 1 1 d D
H17A H 0.0447 0.4754 0.3858 0.428 Uiso 1 1 d RD
H17B H 0.0595 0.3762 0.3968 0.428 Uiso 1 1 d RD
O18W O 0.329(3) 0.5741(10) 0.3651(8) 0.269(14) Uani 1 1 d .
H18A H 0.3518 0.5339 0.4133 0.323 Uiso 1 1 d R
H18B H 0.2233 0.5796 0.3604 0.323 Uiso 1 1 d R

loop_
_atom_site_aniso_label
_atom_site_aniso_U_11
_atom_site_aniso_U_22
_atom_site_aniso_U_33
_atom_site_aniso_U_23
_atom_site_aniso_U_13
_atom_site_aniso_U_12
Cu1 0.0138(3) 0.0124(3) 0.0052(3) -0.0028(3) 0.0012(2) -0.0062(2)
Cu2 0.0137(3) 0.0108(3) 0.0077(3) -0.0030(3) 0.0036(2) -0.0074(2)
Cu3 0.0132(3) 0.0187(3) 0.0049(3) 0.0005(3) 0.0002(2) -0.0093(3)
Cu4 0.0193(4) 0.0177(3) 0.0086(3) -0.0079(3) 0.0026(3) -0.0073(3)
Cu5 0.0114(3) 0.0110(3) 0.0065(3) -0.0007(3) 0.0004(2) -0.0070(2)
Cu6 0.0216(4) 0.0169(3) 0.0171(4) -0.0106(3) 0.0068(3) -0.0073(3)
Cu7 0.0166(4) 0.0225(4) 0.0212(4) -0.0161(3) 0.0048(3) -0.0072(3)
C1A 0.013(2) 0.014(2) 0.009(2) -0.0042(17) 0.0020(16) -0.0029(17)
C1B 0.0073(19) 0.017(2) 0.010(2) -0.0062(18) 0.0013(16) -0.0036(16)
C1C 0.013(2) 0.0084(19) 0.008(2) -0.0021(17) 0.0048(16) -0.0027(16)
C1D 0.017(2) 0.019(2) 0.012(2) -0.0069(19) -0.0005(18) -0.0046(18)
C1E 0.0088(19) 0.013(2) 0.009(2) -0.0038(17) -0.0001(16) -0.0018(16)
C2A 0.012(2) 0.014(2) 0.008(2) -0.0031(17) 0.0009(16) -0.0059(17)
C2B 0.011(2) 0.012(2) 0.0055(19) -0.0024(17) 0.0023(15) -0.0050(16)
C2C 0.014(2) 0.014(2) 0.0024(19) -0.0016(16) 0.0009(15) -0.0032(17)
C2D 0.022(2) 0.017(2) 0.012(2) -0.0077(19) 0.0006(18) -0.0020(18)
C2E 0.010(2) 0.0093(19) 0.013(2) -0.0017(17) -0.0021(17) -0.0013(16)
C3A 0.015(2) 0.013(2) 0.007(2) -0.0028(17) 0.0028(16) -0.0053(17)
C3B 0.011(2) 0.013(2) 0.011(2) -0.0047(18) -0.0005(16) -0.0027(17)
C3C 0.016(2) 0.014(2) 0.011(2) -0.0033(18) -0.0009(17) -0.0067(17)
C3D 0.024(3) 0.020(2) 0.016(2) -0.011(2) 0.0044(19) -0.008(2)
C3E 0.016(2) 0.017(2) 0.015(2) -0.0088(19) 0.0014(18) -0.0044(18)
N1 0.0141(19) 0.025(2) 0.016(2) -0.0090(17) -0.0018(15) -0.0087(16)
O1A 0.0190(16) 0.0138(15) 0.0117(15) -0.0060(13) 0.0069(13) -0.0086(13)
O1B 0.0162(16) 0.0112(15) 0.0133(15) -0.0061(13) 0.0042(12) -0.0073(12)
O1C 0.0149(15) 0.0159(15) 0.0089(15) -0.0054(13) 0.0008(12) -0.0051(12)
O1D 0.0250(18) 0.0171(16) 0.0144(17) -0.0104(14) 0.0058(14) -0.0056(14)
O1E 0.0133(15) 0.0124(15) 0.0090(14) -0.0019(12) 0.0000(12) -0.0060(12)
O1W 0.0193(18) 0.0165(17) 0.0233(19) -0.0036(15) 0.0080(14) -0.0030(14)
O2A 0.0202(17) 0.0183(16) 0.0162(17) -0.0096(14) 0.0044(13) -0.0091(14)
O2B 0.0125(15) 0.0141(15) 0.0054(14) -0.0018(12) 0.0023(11) -0.0066(12)
O2C 0.0229(17) 0.0152(15) 0.0053(14) -0.0038(13) 0.0015(12) -0.0064(13)
O2D 0.0239(18) 0.0184(16) 0.0148(16) -0.0108(14) 0.0043(14) -0.0065(14)
O2E 0.0155(16) 0.0157(16) 0.0122(16) -0.0021(13) -0.0013(12) -0.0050(13)
O2W 0.030(2) 0.0212(18) 0.0163(17) -0.0094(15) 0.0027(15) 0.0002(15)
O3A 0.0153(15) 0.0141(15) 0.0085(14) -0.0046(12) 0.0011(12) -0.0084(12)
O3B 0.0151(15) 0.0149(15) 0.0065(14) -0.0026(13) 0.0042(12) -0.0104(12)
O3C 0.0147(15) 0.0167(16) 0.0060(14) -0.0036(13) 0.0023(12) -0.0082(13)
O3D 0.0194(17) 0.0165(16) 0.0161(16) -0.0094(14) 0.0035(13) -0.0040(13)
O3E 0.0122(15) 0.0105(14) 0.0099(15) -0.0015(12) -0.0006(12) -0.0037(12)
O3W 0.090(4) 0.040(3) 0.017(2) -0.0174(19) 0.021(2) -0.045(3)
O4A 0.0118(15) 0.0133(15) 0.0124(16) 0.0019(13) -0.0006(12) -0.0047(12)
O4B 0.0148(16) 0.0108(14) 0.0139(16) -0.0061(13) -0.0014(12) -0.0017(12)
O4C 0.0187(17) 0.0185(17) 0.0206(18) -0.0115(15) 0.0026(14) -0.0005(14)
O4D 0.037(2) 0.0226(18) 0.0128(17) -0.0037(15) -0.0054(15) -0.0100(16)
O4E 0.0158(16) 0.0100(14) 0.0154(16) -0.0053(13) 0.0034(13) -0.0065(12)
O4W 0.059(3) 0.029(2) 0.038(2) -0.019(2) 0.002(2) -0.014(2)
O5A 0.0178(17) 0.0176(16) 0.0136(16) -0.0037(14) 0.0008(13) -0.0110(13)
O5B 0.0135(15) 0.0143(15) 0.0099(15) -0.0023(13) 0.0019(12) -0.0081(12)
O5C 0.0225(18) 0.0215(17) 0.0098(16) -0.0059(14) -0.0026(13) -0.0087(14)
O5D 0.0228(18) 0.0278(19) 0.0219(18) -0.0178(16) 0.0082(15) -0.0116(15)
O5E 0.0173(17) 0.0201(17) 0.0204(18) -0.0113(15) 0.0055(14) -0.0068(14)
O5W 0.026(2) 0.042(2) 0.031(2) -0.030(2) 0.0089(16) -0.0144(17)
O6A 0.0183(16) 0.0149(15) 0.0090(15) -0.0028(13) -0.0016(12) -0.0060(13)
O6B 0.0133(16) 0.0212(17) 0.0091(15) -0.0006(13) -0.0020(12) -0.0083(13)
O6C 0.0198(17) 0.0251(18) 0.0103(16) -0.0024(14) 0.0006(13) -0.0127(14)
O6D 0.0196(18) 0.031(2) 0.028(2) -0.0225(17) 0.0038(15) -0.0073(15)
O6E 0.0230(18) 0.0224(18) 0.031(2) -0.0190(17) 0.0114(16) -0.0099(15)
O6W 0.0206(19) 0.0239(19) 0.029(2) 0.0016(17) 0.0063(16) -0.0077(15)
O7W 0.45(3) 0.084(8) 0.113(9) -0.048(7) -0.066(14) 0.068(12)
O8W 0.040(3) 0.042(3) 0.141(7) -0.046(4) -0.028(4) 0.003(2)
O9W 0.046(3) 0.049(3) 0.045(3) -0.027(3) -0.002(2) -0.002(2)
O10W 0.033(2) 0.037(2) 0.027(2) -0.0175(19) -0.0032(17) -0.0105(18)
O12W 0.024(2) 0.030(2) 0.041(2) -0.0212(19) 0.0030(17) -0.0079(16)
O13W 0.070(5) 0.085(5) 0.114(6) -0.069(5) -0.022(4) 0.029(4)
O14W 1.03(10) 0.97(10) 0.143(18) -0.17(4) -0.13(4) 0.87(9)
O15W 0.261(18) 0.064(6) 0.200(14) -0.068(8) 0.090(13) -0.055(8)
O16W 0.37(3) 0.29(2) 0.185(15) -0.132(15) 0.053(16) -0.27(2)
O17W 0.79(6) 0.120(12) 0.141(13) -0.076(11) 0.15(2) 0.01(2)
O18W 0.58(4) 0.133(12) 0.100(9) -0.059(9) 0.081(16) -0.077(19)

loop_
_atom_type_symbol
_atom_type_description
_atom_type_scat_dispersion_real
_atom_type_scat_dispersion_imag
_atom_type_scat_source
C C 0.0181 0.0091 'International Tables Vol C Tables 4.2.6.8 and 6.1.1.4'
H H 0.0000 0.0000 'International Tables Vol C Tables 4.2.6.8 and 6.1.1.4'
Cu Cu -1.9646 0.5888 'International Tables Vol C Tables 4.2.6.8 and 6.1.1.4'
N N 0.0311 0.0180 'International Tables Vol C Tables 4.2.6.8 and 6.1.1.4'
O O 0.0492 0.0322 'International Tables Vol C Tables 4.2.6.8 and 6.1.1.4'

loop_
_geom_angle_atom_site_label_1
_geom_angle_atom_site_label_2
_geom_angle_atom_site_label_3
_geom_angle
_geom_angle_site_symmetry_1
_geom_angle_site_symmetry_3
O3A Cu1 O6A 85.91(14) . .
O3A Cu1 O3C 97.04(13) . .
O6A Cu1 O3C 175.63(15) . .
O3A Cu1 O1C 173.06(15) . .
O6A Cu1 O1C 92.52(14) . .
O3C Cu1 O1C 84.17(13) . .
O3A Cu1 O6W 102.07(14) . .
O6A Cu1 O6W 97.42(14) . .
O3C Cu1 O6W 85.15(14) . .
O1C Cu1 O6W 84.84(14) . .
O3A Cu2 O1B 171.85(14) . .
O3A Cu2 O1A 84.70(13) . .
O1B Cu2 O1A 89.85(13) . .
O3A Cu2 O3B 99.93(13) . .
O1B Cu2 O3B 85.12(13) . .
O1A Cu2 O3B 173.94(14) . .
O3A Cu2 O2E 83.03(13) . 2_665
O1B Cu2 O2E 91.00(13) . 2_665
O1A Cu2 O2E 90.81(14) . 2_665
O3B Cu2 O2E 85.92(13) . 2_665
O3A Cu2 O1W 90.38(13) . .
O1B Cu2 O1W 97.21(13) . .
O1A Cu2 O1W 110.38(14) . .
O3B Cu2 O1W 73.68(13) . .
O2E Cu2 O1W 157.18(12) 2_665 .
O3C Cu3 O3B 99.09(13) . .
O3C Cu3 O6B 175.60(14) . .
O3B Cu3 O6B 84.24(13) . .
O3C Cu3 O6C 83.58(14) . .
O3B Cu3 O6C 169.93(16) . .
O6B Cu3 O6C 92.65(14) . .
O3C Cu3 O1W 87.23(13) . .
O3B Cu3 O1W 80.68(14) . .
O6B Cu3 O1W 96.17(14) . .
O6C Cu3 O1W 109.22(15) . .
O3C Cu3 O7W 86.4(4) . .
O3B Cu3 O7W 86.2(3) . .
O6B Cu3 O7W 91.0(4) . .
O6C Cu3 O7W 84.3(3) . .
O1W Cu3 O7W 164.3(4) . .
O2C Cu4 O5D 176.11(15) . 2_666
O2C Cu4 O5C 92.45(14) . .
O5D Cu4 O5C 90.66(15) 2_666 .
O2C Cu4 O2D 85.07(14) . 2_666
O5D Cu4 O2D 91.91(15) 2_666 2_666
O5C Cu4 O2D 176.74(15) . 2_666
O3E Cu5 O1E 85.25(13) . .
O3E Cu5 O2B 173.05(14) . .
O1E Cu5 O2B 89.81(13) . .
O3E Cu5 O5B 91.53(13) . .
O1E Cu5 O5B 169.25(14) . .
O2B Cu5 O5B 94.19(13) . .
O3E Cu5 O3E 84.40(13) . 2_765
O1E Cu5 O3E 90.46(13) . 2_765
O2B Cu5 O3E 90.76(12) . 2_765
O5B Cu5 O3E 99.44(13) . 2_765
O6E Cu6 O1D 176.72(17) . .
O6E Cu6 O3D 93.29(15) . .
O1D Cu6 O3D 84.36(14) . .
O6E Cu6 O3W 93.51(19) . .
O1D Cu6 O3W 89.00(18) . .
O3D Cu6 O3W 172.0(2) . .
O6E Cu6 O2W 85.44(15) . .
O1D Cu6 O2W 96.69(14) . .
O3D Cu6 O2W 86.69(14) . .
O3W Cu6 O2W 89.71(19) . .
O6E Cu6 O8W 88.0(2) . .
O1D Cu6 O8W 90.3(2) . .
O3D Cu6 O8W 104.4(2) . .
O3W Cu6 O8W 80.0(3) . .
O2W Cu6 O8W 167.4(2) . .
O5W Cu7 O5E 92.11(16) . .
O5W Cu7 O3D 170.15(17) . .
O5E Cu7 O3D 96.05(15) . .
O5W Cu7 O6D 87.16(16) . .
O5E Cu7 O6D 178.91(17) . .
O3D Cu7 O6D 84.59(15) . .
O5W Cu7 O4W 92.68(18) . .
O5E Cu7 O4W 92.21(17) . .
O3D Cu7 O4W 92.50(15) . .
O6D Cu7 O4W 88.64(18) . .
O5W Cu7 O2W 94.52(16) . .
O5E Cu7 O2W 87.24(13) . .
O3D Cu7 O2W 80.42(13) . .
O6D Cu7 O2W 92.00(15) . .
O4W Cu7 O2W 172.79(15) . .
O2A C1A O1A 125.3(4) . .
O2A C1A C2A 120.1(4) . .
O1A C1A C2A 114.5(4) . .
O1B C1B O2B 123.7(4) . .
O1B C1B C2B 118.1(4) . .
O2B C1B C2B 118.2(4) . .
O1C C1C O2C 122.0(4) . .
O1C C1C C2C 117.6(4) . .
O2C C1C C2C 120.3(4) . .
O2D C1D O1D 123.5(5) . .
O2D C1D C2D 117.7(4) . .
O1D C1D C2D 118.9(4) . .
O2E C1E O1E 123.8(4) . .
O2E C1E C2E 119.6(4) . .
O1E C1E C2E 116.5(4) . .
O3A C2A O4A 112.5(4) . .
O3A C2A C3A 111.1(4) . .
O4A C2A C3A 105.9(4) . .
O3A C2A C1A 109.1(4) . .
O4A C2A C1A 106.3(4) . .
C3A C2A C1A 111.8(4) . .
O3B C2B O4B 112.3(4) . .
O3B C2B C3B 110.8(4) . .
O4B C2B C3B 106.1(3) . .
O3B C2B C1B 110.7(4) . .
O4B C2B C1B 108.4(4) . .
C3B C2B C1B 108.2(4) . .
O3C C2C O4C 113.0(4) . .
O3C C2C C3C 110.5(4) . .
O4C C2C C3C 106.1(4) . .
O3C C2C C1C 109.6(4) . .
O4C C2C C1C 106.0(3) . .
C3C C2C C1C 111.5(4) . .
O3D C2D O4D 114.0(4) . .
O3D C2D C1D 110.2(4) . .
O4D C2D C1D 109.3(4) . .
O3D C2D C3D 111.3(4) . .
O4D C2D C3D 104.9(4) . .
C1D C2D C3D 106.9(4) . .
O4E C2E O3E 113.4(4) . .
O4E C2E C1E 107.2(4) . .
O3E C2E C1E 108.0(4) . .
O4E C2E C3E 110.8(4) . .
O3E C2E C3E 108.2(4) . .
C1E C2E C3E 109.0(4) . .
O5A C3A O6A 125.7(4) . .
O5A C3A C2A 118.8(4) . .
O6A C3A C2A 115.4(4) . .
O5B C3B O6B 123.4(4) . .
O5B C3B C2B 119.6(4) . .
O6B C3B C2B 117.0(4) . .
O6C C3C O5C 122.8(4) . .
O6C C3C C2C 116.7(4) . .
O5C C3C C2C 120.5(4) . .
O6D C3D O5D 123.8(5) . .
O6D C3D C2D 118.0(4) . .
O5D C3D C2D 118.3(4) . .
O6E C3E O5E 127.7(5) . .
O6E C3E C2E 116.1(4) . .
O5E C3E C2E 116.2(4) . .
H1N N1 H2N 109.5 . .
H1N N1 H3N 107.8 . .
H2N N1 H3N 123.3 . .
H1N N1 H4N 115.9 . .
H2N N1 H4N 112.3 . .
H3N N1 H4N 86.9 . .
C1A O1A Cu2 113.8(3) . .
C1B O1B Cu2 113.0(3) . .
C1C O1C Cu1 112.7(3) . .
C1D O1D Cu6 113.2(3) . .
C1E O1E Cu5 111.7(3) . .
Cu3 O1W Cu2 83.25(12) . .
Cu3 O1W H1WA 110.9 . .
Cu2 O1W H1WA 125.4 . .
Cu3 O1W H1WB 110.6 . .
Cu2 O1W H1WB 115.5 . .
H1WA O1W H1WB 108.0 . .
C1B O2B Cu5 122.3(3) . .
C1C O2C Cu4 124.8(3) . .
C1D O2D Cu4 118.9(3) . 2_666
C1E O2E Cu2 123.7(3) . 2_665
Cu6 O2W Cu7 77.44(11) . .
Cu6 O2W H2WA 111.1 . .
Cu7 O2W H2WA 123.4 . .
Cu6 O2W H2WB 110.9 . .
Cu7 O2W H2WB 121.2 . .
H2WA O2W H2WB 107.9 . .
C2A O3A Cu1 112.1(3) . .
C2A O3A Cu2 110.5(3) . .
Cu1 O3A Cu2 131.04(18) . .
C2B O3B Cu3 112.9(3) . .
C2B O3B Cu2 111.6(3) . .
Cu3 O3B Cu2 114.81(16) . .
C2C O3C Cu1 111.3(3) . .
C2C O3C Cu3 112.2(3) . .
Cu1 O3C Cu3 133.47(17) . .
C2D O3D Cu7 112.3(3) . .
C2D O3D Cu6 113.1(3) . .
Cu7 O3D Cu6 106.54(16) . .
C2E O3E Cu5 109.7(3) . .
C2E O3E Cu5 111.5(3) . 2_765
Cu5 O3E Cu5 95.60(13) . 2_765
Cu6 O3W H3WA 109.3 . .
Cu6 O3W H3WB 109.8 . .
H3WA O3W H3WB 109.3 . .
C2A O4A H4A 109.8 . .
C2B O4B H4B 109.5 . .
C2C O4C H4C 109.5 . .
C2D O4D H4D 109.8 . .
C2E O4E H4E 109.6 . .
Cu7 O4W H4WA 111.1 . .
Cu7 O4W H4WB 111.1 . .
H4WA O4W H4WB 107.8 . .
C3B O5B Cu5 124.7(3) . .
C3C O5C Cu4 123.8(3) . .
C3D O5D Cu4 118.5(3) . 2_666
C3E O5E Cu7 126.9(3) . .
Cu7 O5W H5WA 122.7 . .
Cu7 O5W H5WB 109.4 . .
H5WA O5W H5WB 122.3 . .
C3A O6A Cu1 111.8(3) . .
C3B O6B Cu3 114.4(3) . .
C3C O6C Cu3 113.8(3) . .
C3D O6D Cu7 113.1(3) . .
C3E O6E Cu6 132.3(3) . .
Cu1 O6W H6WA 92.8 . .
Cu1 O6W H6WB 62.8 . .
H6WA O6W H6WB 83.7 . .
Cu3 O7W H7WA 149.3 . .
Cu3 O7W H7WB 98.3 . .
H7WA O7W H7WB 109.5 . .
H9WA O9W H9WB 109.5 . .
H10A O10W H10B 104.1 . .
H12A O12W H12B 104.7 . .
H13A O13W H13B 72.0 . .
H14A O14W H14B 91.6 . .
H15A O15W H15B 93.7 . .
H16A O16W H16B 85.8 . .
H17A O17W H17B 101.7 . .
H18A O18W H18B 109.5 . .

loop_
_geom_bond_atom_site_label_1
_geom_bond_atom_site_label_2
_geom_bond_distance
_geom_bond_site_symmetry_2
Cu1 O3A 1.896(3) .
Cu1 O6A 1.937(3) .
Cu1 O3C 1.944(3) .
Cu1 O1C 1.950(3) .
Cu1 O6W 2.458(4) .
Cu2 O3A 1.924(3) .
Cu2 O1B 1.937(3) .
Cu2 O1A 1.942(3) .
Cu2 O3B 1.969(3) .
Cu2 O2E 2.367(4) 2_665
Cu2 O1W 2.620(4) .
Cu3 O3C 1.947(3) .
Cu3 O3B 1.954(3) .
Cu3 O6B 1.956(3) .
Cu3 O6C 1.959(3) .
Cu3 O1W 2.347(4) .
Cu3 O7W 2.676(13) .
Cu4 O2C 1.938(3) .
Cu4 O5D 1.947(4) 2_666
Cu4 O5C 1.957(3) .
Cu4 O2D 1.969(3) 2_666
Cu5 O3E 1.931(3) .
Cu5 O1E 1.944(3) .
Cu5 O2B 1.952(3) .
Cu5 O5B 1.962(3) .
Cu5 O3E 2.396(3) 2_765
Cu6 O6E 1.954(4) .
Cu6 O1D 1.961(3) .
Cu6 O3D 1.972(3) .
Cu6 O3W 1.977(4) .
Cu6 O2W 2.398(4) .
Cu6 O8W 2.459(6) .
Cu7 O5W 1.929(4) .
Cu7 O5E 1.948(4) .
Cu7 O3D 1.965(3) .
Cu7 O6D 1.975(4) .
Cu7 O4W 2.377(5) .
Cu7 O2W 2.638(4) .
C1A O2A 1.239(6) .
C1A O1A 1.281(6) .
C1A C2A 1.556(6) .
C1B O1B 1.248(6) .
C1B O2B 1.257(6) .
C1B C2B 1.556(6) .
C1C O1C 1.255(6) .
C1C O2C 1.258(6) .
C1C C2C 1.546(6) .
C1D O2D 1.250(6) .
C1D O1D 1.263(6) .
C1D C2D 1.544(7) .
C1E O2E 1.233(6) .
C1E O1E 1.286(6) .
C1E C2E 1.554(6) .
C2A O3A 1.395(5) .
C2A O4A 1.417(6) .
C2A C3A 1.545(6) .
C2B O3B 1.381(5) .
C2B O4B 1.416(5) .
C2B C3B 1.553(6) .
C2C O3C 1.377(5) .
C2C O4C 1.422(6) .
C2C C3C 1.541(6) .
C2D O3D 1.386(6) .
C2D O4D 1.406(6) .
C2D C3D 1.553(7) .
C2E O4E 1.382(5) .
C2E O3E 1.393(5) .
C2E C3E 1.565(6) .
C3A O5A 1.232(6) .
C3A O6A 1.275(6) .
C3B O5B 1.250(6) .
C3B O6B 1.255(6) .
C3C O6C 1.262(6) .
C3C O5C 1.264(6) .
C3D O6D 1.256(6) .
C3D O5D 1.260(6) .
C3E O6E 1.251(6) .
C3E O5E 1.255(6) .
N1 H1N 0.8501 .
N1 H2N 0.8501 .
N1 H3N 1.0094 .
N1 H4N 0.9058 .
O1W H1WA 0.8754 .
O1W H1WB 0.8751 .
O2D Cu4 1.969(3) 2_666
O2E Cu2 2.367(4) 2_665
O2W H2WA 0.8811 .
O2W H2WB 0.8809 .
O3E Cu5 2.396(3) 2_765
O3W H3WA 0.8533 .
O3W H3WB 0.8532 .
O4A H4A 0.8233 .
O4B H4B 0.8204 .
O4C H4C 0.8202 .
O4D H4D 0.8232 .
O4E H4E 0.8206 .
O4W H4WA 0.8828 .
O4W H4WB 0.8830 .
O5D Cu4 1.947(4) 2_666
O5W H5WA 0.9514 .
O5W H5WB 0.8524 .
O6W H6WA 0.9182 .
O6W H6WB 0.7372 .
O7W H7WA 0.8501 .
O7W H7WB 0.8499 .
O9W H9WA 0.8499 .
O9W H9WB 0.8497 .
O10W H10A 0.8487 .
O10W H10B 0.8473 .
O12W H12A 0.8661 .
O12W H12B 0.8828 .
O13W H13A 0.9516 .
O13W H13B 1.0054 .
O14W H14A 0.8498 .
O14W H14B 0.7347 .
O15W H15A 0.8300 .
O15W H15B 1.0211 .
O16W H16A 1.0437 .
O16W H16B 0.9448 .
O17W H17A 0.9770 .
O17W H17B 1.0595 .
O18W H18A 0.8498 .
O18W H18B 0.8503 .

loop_
_geom_hbond_atom_site_label_D
_geom_hbond_atom_site_label_H
_geom_hbond_atom_site_label_A
_geom_hbond_distance_DH
_geom_hbond_distance_HA
_geom_hbond_distance_DA
_geom_hbond_angle_DHA
_geom_hbond_site_symmetry_A
N1 H1N O2C 0.85 2.15 2.983(5) 165.3 2_656
N1 H1N O2D 0.85 2.49 2.953(5) 115.3 1_545
N1 H2N O12W 0.85 1.93 2.771(6) 172.4 .
N1 H3N O11W 1.01 1.73 2.719(8) 166.9 2_656
N1 H4N O5A 0.91 1.91 2.763(5) 156.2 1_655
N1 H4N O2A 0.91 2.46 3.023(5) 120.4 1_655
O1W H1WA O4A 0.88 1.87 2.732(5) 168.9 1_655
O1W H1WB O1C 0.88 1.96 2.808(5) 162.1 2_656
O2W H2WA O1D 0.88 2.10 2.947(5) 161.5 2_675
O2W H2WA O2D 0.88 2.65 3.078(5) 111.2 2_675
O2W H2WB O1A 0.88 1.94 2.813(5) 168.4 2_665
O3W H3WA O8W 0.85 2.08 2.882(7) 155.7 2_775
O3W H3WB O2A 0.85 2.18 2.706(5) 119.7 2_665
O3W H3WB O12W 0.85 2.63 3.253(8) 130.5 2_765
O4A H4A O2E 0.82 1.91 2.674(5) 154.2 2_665
O4A H4A O4E 0.82 2.46 3.063(5) 130.9 2_665
O4B H4B O1E 0.82 1.96 2.765(5) 165.1 2_665
O4C H4C O6W 0.82 2.08 2.831(6) 152.0 .
O4D H4D O11W 0.82 1.83 2.634(7) 166.2 2_666
O4E H4E O12W 0.82 2.03 2.791(5) 153.3 2_765
O4E H4E O6E 0.82 2.13 2.614(5) 118.0 .
O4W H4WA O18W 0.88 2.08 2.885(17) 151.4 .
O4W H4WB O4B 0.88 1.92 2.774(5) 162.0 .
O5W H5WA O2B 0.95 1.79 2.722(5) 166.3 2_665
O5W H5WA O1B 0.95 2.37 3.084(5) 131.3 2_665
O5W H5WB O10W 0.85 1.89 2.649(6) 147.0 .
O6W H6WA O5A 0.92 1.76 2.667(5) 166.6 2_556
O7W H7WA O18W 0.85 2.25 3.05(2) 157.6 .
O7W H7WB O15W 0.85 2.13 2.833(19) 140.3 .
O7W H7WB O4C 0.85 2.64 3.064(15) 112.2 .
O9W H9WA O2E 0.85 2.13 2.881(6) 146.4 2_665
O9W H9WB O10W 0.85 2.07 2.880(7) 160.5 .
O10W H10A O13W 0.85 1.87 2.671(9) 155.7 2_566
O10W H10B O3E 0.85 1.90 2.744(5) 171.4 1_455
O12W H12A O8W 0.87 2.10 2.921(10) 159.1 2_765
O12W H12B O2W 0.88 2.15 2.973(6) 154.8 2_665
O13W H13A O4D 0.95 2.19 3.116(8) 163.5 2_666
O13W H13A O3D 0.95 2.33 2.932(8) 120.9 2_666
O13W H13B O4W 1.01 1.87 2.830(10) 157.7 2_666
O14W H14A O13W 0.85 1.68 2.53(2) 177.2 .
O14W H14B O16W 0.73 2.61 3.34(7) 173.7 2_566
O15W H15A O18W 0.83 2.29 2.86(3) 126.7 2_666
O15W H15B O4C 1.02 2.03 2.863(10) 136.7 .
O16W H16A O6W 1.04 2.63 3.62(2) 157.9 2_566
O16W H16B O5C 0.94 1.88 2.820(10) 172.7 2_666
O17W H17A O14W 0.98 1.94 2.45(3) 110.1 2_566
O17W H17B O9W 1.06 1.94 2.811(14) 137.4 .
O18W H18A O15W 0.85 2.53 3.37(2) 169.1 .
O18W H18B O16W 0.85 2.58 3.03(3) 114.3 .

loop_
_geom_torsion_atom_site_label_1
_geom_torsion_atom_site_label_2
_geom_torsion_atom_site_label_3
_geom_torsion_atom_site_label_4
_geom_torsion
_geom_torsion_site_symmetry_1
_geom_torsion_site_symmetry_4
O2A C1A C2A O3A 156.0(4) . .
O1A C1A C2A O3A -25.2(5) . .
O2A C1A C2A O4A -82.5(5) . .
O1A C1A C2A O4A 96.3(4) . .
O2A C1A C2A C3A 32.7(6) . .
O1A C1A C2A C3A -148.5(4) . .
O1B C1B C2B O3B -6.6(6) . .
O2B C1B C2B O3B 172.1(4) . .
O1B C1B C2B O4B -130.3(4) . .
O2B C1B C2B O4B 48.5(5) . .
O1B C1B C2B C3B 115.0(4) . .
O2B C1B C2B C3B -66.2(5) . .
O1C C1C C2C O3C -12.4(6) . .
O2C C1C C2C O3C 171.1(4) . .
O1C C1C C2C O4C 109.9(4) . .
O2C C1C C2C O4C -66.6(5) . .
O1C C1C C2C C3C -135.1(4) . .
O2C C1C C2C C3C 48.4(6) . .
O2D C1D C2D O3D -176.0(4) . .
O1D C1D C2D O3D 5.0(6) . .
O2D C1D C2D O4D -50.1(6) . .
O1D C1D C2D O4D 131.0(5) . .
O2D C1D C2D C3D 62.9(6) . .
O1D C1D C2D C3D -116.1(5) . .
O2E C1E C2E O4E -32.0(6) . .
O1E C1E C2E O4E 148.3(4) . .
O2E C1E C2E O3E -154.6(4) . .
O1E C1E C2E O3E 25.7(5) . .
O2E C1E C2E C3E 88.0(5) . .
O1E C1E C2E C3E -91.7(5) . .
O3A C2A C3A O5A 168.0(4) . .
O4A C2A C3A O5A 45.6(6) . .
C1A C2A C3A O5A -69.9(6) . .
O3A C2A C3A O6A -12.0(6) . .
O4A C2A C3A O6A -134.4(4) . .
C1A C2A C3A O6A 110.1(5) . .
O3B C2B C3B O5B 175.0(4) . .
O4B C2B C3B O5B -62.8(5) . .
C1B C2B C3B O5B 53.4(5) . .
O3B C2B C3B O6B -5.8(6) . .
O4B C2B C3B O6B 116.5(4) . .
C1B C2B C3B O6B -127.3(4) . .
O3C C2C C3C O6C 9.9(6) . .
O4C C2C C3C O6C -112.9(5) . .
C1C C2C C3C O6C 132.1(4) . .
O3C C2C C3C O5C -172.8(4) . .
O4C C2C C3C O5C 64.4(5) . .
C1C C2C C3C O5C -50.6(6) . .
O3D C2D C3D O6D -2.3(6) . .
O4D C2D C3D O6D -125.9(5) . .
C1D C2D C3D O6D 118.1(5) . .
O3D C2D C3D O5D 178.4(4) . .
O4D C2D C3D O5D 54.7(6) . .
C1D C2D C3D O5D -61.3(6) . .
O4E C2E C3E O6E -5.7(6) . .
O3E C2E C3E O6E 119.2(5) . .
C1E C2E C3E O6E -123.5(5) . .
O4E C2E C3E O5E 175.0(4) . .
O3E C2E C3E O5E -60.1(5) . .
C1E C2E C3E O5E 57.2(5) . .
O2A C1A O1A Cu2 -172.8(4) . .
C2A C1A O1A Cu2 8.5(5) . .
O3A Cu2 O1A C1A 6.4(3) . .
O1B Cu2 O1A C1A -167.6(3) . .
O3B Cu2 O1A C1A -133.8(13) . .
O2E Cu2 O1A C1A -76.6(3) 2_665 .
O1W Cu2 O1A C1A 94.8(3) . .
O2B C1B O1B Cu2 -165.8(4) . .
C2B C1B O1B Cu2 12.9(5) . .
O3A Cu2 O1B C1B 117.1(10) . .
O1A Cu2 O1B C1B 165.1(3) . .
O3B Cu2 O1B C1B -11.5(3) . .
O2E Cu2 O1B C1B 74.3(3) 2_665 .
O1W Cu2 O1B C1B -84.4(3) . .
O2C C1C O1C Cu1 172.9(3) . .
C2C C1C O1C Cu1 -3.5(5) . .
O3A Cu1 O1C C1C 113.1(11) . .
O6A Cu1 O1C C1C -170.2(3) . .
O3C Cu1 O1C C1C 12.7(3) . .
O6W Cu1 O1C C1C -72.9(3) . .
O2D C1D O1D Cu6 176.1(4) . .
C2D C1D O1D Cu6 -5.0(6) . .
O6E Cu6 O1D C1D -42(3) . .
O3D Cu6 O1D C1D 2.8(3) . .
O3W Cu6 O1D C1D 178.4(4) . .
O2W Cu6 O1D C1D 88.8(3) . .
O8W Cu6 O1D C1D -101.6(4) . .
O2E C1E O1E Cu5 174.1(4) . .
C2E C1E O1E Cu5 -6.2(5) . .
O3E Cu5 O1E C1E -9.6(3) . .
O2B Cu5 O1E C1E 175.3(3) . .
O5B Cu5 O1E C1E 63.3(8) . .
O3E Cu5 O1E C1E -93.9(3) 2_765 .
O3C Cu3 O1W Cu2 82.32(12) . .
O3B Cu3 O1W Cu2 -17.37(11) . .
O6B Cu3 O1W Cu2 -100.47(12) . .
O6C Cu3 O1W Cu2 164.54(11) . .
O7W Cu3 O1W Cu2 16.3(12) . .
O3A Cu2 O1W Cu3 -82.51(12) . .
O1B Cu2 O1W Cu3 100.47(12) . .
O1A Cu2 O1W Cu3 -167.00(11) . .
O3B Cu2 O1W Cu3 17.73(11) . .
O2E Cu2 O1W Cu3 -9.8(3) 2_665 .
O1B C1B O2B Cu5 -149.8(4) . .
C2B C1B O2B Cu5 31.5(5) . .
O3E Cu5 O2B C1B 154.0(11) . .
O1E Cu5 O2B C1B -161.3(4) . .
O5B Cu5 O2B C1B 8.7(4) . .
O3E Cu5 O2B C1B 108.3(4) 2_765 .
O1C C1C O2C Cu4 178.5(3) . .
C2C C1C O2C Cu4 -5.2(6) . .
O5D Cu4 O2C C1C -171(2) 2_666 .
O5C Cu4 O2C C1C -27.9(4) . .
O2D Cu4 O2C C1C 150.0(4) 2_666 .
O1D C1D O2D Cu4 171.1(4) . 2_666
C2D C1D O2D Cu4 -7.8(6) . 2_666
O1E C1E O2E Cu2 74.9(5) . 2_665
C2E C1E O2E Cu2 -104.7(4) . 2_665
O6E Cu6 O2W Cu7 74.29(13) . .
O1D Cu6 O2W Cu7 -103.20(12) . .
O3D Cu6 O2W Cu7 -19.28(12) . .
O3W Cu6 O2W Cu7 167.84(17) . .
O8W Cu6 O2W Cu7 133.2(7) . .
O5W Cu7 O2W Cu6 -168.91(14) . .
O5E Cu7 O2W Cu6 -77.01(13) . .
O3D Cu7 O2W Cu6 19.60(12) . .
O6D Cu7 O2W Cu6 103.77(13) . .
O4W Cu7 O2W Cu6 8.8(13) . .
O4A C2A O3A Cu1 115.9(3) . .
C3A C2A O3A Cu1 -2.6(5) . .
C1A C2A O3A Cu1 -126.3(3) . .
O4A C2A O3A Cu2 -88.8(4) . .
C3A C2A O3A Cu2 152.7(3) . .
C1A C2A O3A Cu2 29.0(4) . .
O6A Cu1 O3A C2A 10.3(3) . .
O3C Cu1 O3A C2A -172.9(3) . .
O1C Cu1 O3A C2A 87.5(12) . .
O6W Cu1 O3A C2A -86.4(3) . .
O6A Cu1 O3A Cu2 -138.4(2) . .
O3C Cu1 O3A Cu2 38.3(3) . .
O1C Cu1 O3A Cu2 -61.3(12) . .
O6W Cu1 O3A Cu2 124.9(2) . .
O1B Cu2 O3A C2A 27.4(11) . .
O1A Cu2 O3A C2A -20.9(3) . .
O3B Cu2 O3A C2A 155.2(3) . .
O2E Cu2 O3A C2A 70.6(3) 2_665 .
O1W Cu2 O3A C2A -131.3(3) . .
O1B Cu2 O3A Cu1 176.5(9) . .
O1A Cu2 O3A Cu1 128.3(2) . .
O3B Cu2 O3A Cu1 -55.7(3) . .
O2E Cu2 O3A Cu1 -140.3(2) 2_665 .
O1W Cu2 O3A Cu1 17.8(2) . .
O4B C2B O3B Cu3 -110.6(3) . .
C3B C2B O3B Cu3 8.0(4) . .
C1B C2B O3B Cu3 128.1(3) . .
O4B C2B O3B Cu2 118.4(3) . .
C3B C2B O3B Cu2 -123.1(3) . .
C1B C2B O3B Cu2 -3.0(4) . .
O3C Cu3 O3B C2B 170.6(3) . .
O6B Cu3 O3B C2B -6.5(3) . .
O6C Cu3 O3B C2B 66.0(9) . .
O1W Cu3 O3B C2B -103.7(3) . .
O7W Cu3 O3B C2B 84.9(5) . .
O3C Cu3 O3B Cu2 -59.90(19) . .
O6B Cu3 O3B Cu2 122.99(19) . .
O6C Cu3 O3B Cu2 -164.6(7) . .
O1W Cu3 O3B Cu2 25.75(16) . .
O7W Cu3 O3B Cu2 -145.6(4) . .
O3A Cu2 O3B C2B -166.0(3) . .
O1B Cu2 O3B C2B 7.5(3) . .
O1A Cu2 O3B C2B -26.3(15) . .
O2E Cu2 O3B C2B -83.8(3) 2_665 .
O1W Cu2 O3B C2B 106.5(3) . .
O3A Cu2 O3B Cu3 63.87(19) . .
O1B Cu2 O3B Cu3 -122.58(18) . .
O1A Cu2 O3B Cu3 -156.4(13) . .
O2E Cu2 O3B Cu3 146.06(17) 2_665 .
O1W Cu2 O3B Cu3 -23.59(15) . .
O4C C2C O3C Cu1 -96.3(4) . .
C3C C2C O3C Cu1 145.0(3) . .
C1C C2C O3C Cu1 21.7(4) . .
O4C C2C O3C Cu3 100.6(4) . .
C3C C2C O3C Cu3 -18.1(4) . .
C1C C2C O3C Cu3 -141.4(3) . .
O3A Cu1 O3C C2C 167.2(3) . .
O6A Cu1 O3C C2C -60.6(19) . .
O1C Cu1 O3C C2C -19.7(3) . .
O6W Cu1 O3C C2C 65.6(3) . .
O3A Cu1 O3C Cu3 -34.6(3) . .
O6A Cu1 O3C Cu3 97.7(18) . .
O1C Cu1 O3C Cu3 138.5(3) . .
O6W Cu1 O3C Cu3 -136.2(3) . .
O3B Cu3 O3C C2C -153.8(3) . .
O6B Cu3 O3C C2C -15(2) . .
O6C Cu3 O3C C2C 16.4(3) . .
O1W Cu3 O3C C2C 126.1(3) . .
O7W Cu3 O3C C2C -68.2(4) . .
O3B Cu3 O3C Cu1 48.1(3) . .
O6B Cu3 O3C Cu1 -172.8(18) . .
O6C Cu3 O3C Cu1 -141.7(3) . .
O1W Cu3 O3C Cu1 -32.0(3) . .
O7W Cu3 O3C Cu1 133.7(4) . .
O4D C2D O3D Cu7 113.7(4) . .
C1D C2D O3D Cu7 -123.0(3) . .
C3D C2D O3D Cu7 -4.6(5) . .
O4D C2D O3D Cu6 -125.6(3) . .
C1D C2D O3D Cu6 -2.3(5) . .
C3D C2D O3D Cu6 116.1(4) . .
O5W Cu7 O3D C2D 40.2(11) . .
O5E Cu7 O3D C2D -174.0(3) . .
O6D Cu7 O3D C2D 6.9(3) . .
O4W Cu7 O3D C2D -81.5(3) . .
O2W Cu7 O3D C2D 99.8(3) . .
O5W Cu7 O3D Cu6 -84.2(10) . .
O5E Cu7 O3D Cu6 61.62(18) . .
O6D Cu7 O3D Cu6 -117.49(19) . .
O4W Cu7 O3D Cu6 154.12(19) . .
O2W Cu7 O3D Cu6 -24.54(15) . .
O6E Cu6 O3D C2D 177.7(3) . .
O1D Cu6 O3D C2D 0.0(3) . .
O3W Cu6 O3D C2D -33.8(14) . .
O2W Cu6 O3D C2D -97.0(3) . .
O8W Cu6 O3D C2D 88.9(4) . .
O6E Cu6 O3D Cu7 -58.41(19) . .
O1D Cu6 O3D Cu7 123.89(18) . .
O3W Cu6 O3D Cu7 90.1(12) . .
O2W Cu6 O3D Cu7 26.82(16) . .
O8W Cu6 O3D Cu7 -147.2(2) . .
O4E C2E O3E Cu5 -150.2(3) . .
C1E C2E O3E Cu5 -31.4(4) . .
C3E C2E O3E Cu5 86.5(3) . .
O4E C2E O3E Cu5 -45.6(4) . 2_765
C1E C2E O3E Cu5 73.2(3) . 2_765
C3E C2E O3E Cu5 -168.9(3) . 2_765
O1E Cu5 O3E C2E 24.3(3) . .
O2B Cu5 O3E C2E 69.2(13) . .
O5B Cu5 O3E C2E -145.4(3) . .
O3E Cu5 O3E C2E 115.2(3) 2_765 .
O1E Cu5 O3E Cu5 -90.93(13) . 2_765
O2B Cu5 O3E Cu5 -46.0(12) . 2_765
O5B Cu5 O3E Cu5 99.34(13) . 2_765
O3E Cu5 O3E Cu5 0.0 2_765 2_765
O6B C3B O5B Cu5 170.8(3) . .
C2B C3B O5B Cu5 -10.1(6) . .
O3E Cu5 O5B C3B 163.6(4) . .
O1E Cu5 O5B C3B 91.3(8) . .
O2B Cu5 O5B C3B -20.3(4) . .
O3E Cu5 O5B C3B -111.8(4) 2_765 .
O6C C3C O5C Cu4 -173.6(4) . .
C2C C3C O5C Cu4 9.2(6) . .
O2C Cu4 O5C C3C 25.7(4) . .
O5D Cu4 O5C C3C -156.7(4) 2_666 .
O2D Cu4 O5C C3C -15(3) 2_666 .
O6D C3D O5D Cu4 -174.9(4) . 2_666
C2D C3D O5D Cu4 4.4(6) . 2_666
O6E C3E O5E Cu7 0.3(8) . .
C2E C3E O5E Cu7 179.5(3) . .
O5W Cu7 O5E C3E 140.7(4) . .
O3D Cu7 O5E C3E -33.8(4) . .
O6D Cu7 O5E C3E 92(8) . .
O4W Cu7 O5E C3E -126.6(4) . .
O2W Cu7 O5E C3E 46.2(4) . .
O5A C3A O6A Cu1 -159.8(4) . .
C2A C3A O6A Cu1 20.2(5) . .
O3A Cu1 O6A C3A -17.6(3) . .
O3C Cu1 O6A C3A -150.1(17) . .
O1C Cu1 O6A C3A 169.2(3) . .
O6W Cu1 O6A C3A 84.1(3) . .
O5B C3B O6B Cu3 179.7(4) . .
C2B C3B O6B Cu3 0.5(5) . .
O3C Cu3 O6B C3B -136.3(19) . .
O3B Cu3 O6B C3B 3.2(3) . .
O6C Cu3 O6B C3B -167.2(3) . .
O1W Cu3 O6B C3B 83.1(3) . .
O7W Cu3 O6B C3B -82.9(5) . .
O5C C3C O6C Cu3 -173.8(4) . .
C2C C3C O6C Cu3 3.5(5) . .
O3C Cu3 O6C C3C -10.9(4) . .
O3B Cu3 O6C C3C 95.1(8) . .
O6B Cu3 O6C C3C 166.8(4) . .
O1W Cu3 O6C C3C -95.7(4) . .
O7W Cu3 O6C C3C 76.1(5) . .
O5D C3D O6D Cu7 -172.8(4) . .
C2D C3D O6D Cu7 7.9(6) . .
O5W Cu7 O6D C3D 177.1(4) . .
O5E Cu7 O6D C3D -134(8) . .
O3D Cu7 O6D C3D -8.3(4) . .
O4W Cu7 O6D C3D 84.3(4) . .
O2W Cu7 O6D C3D -88.5(4) . .
O5E C3E O6E Cu6 2.0(9) . .
C2E C3E O6E Cu6 -177.1(3) . .
O1D Cu6 O6E C3E 74(3) . .
O3D Cu6 O6E C3E 29.8(5) . .
O3W Cu6 O6E C3E -146.1(5) . .
O2W Cu6 O6E C3E -56.7(5) . .
O8W Cu6 O6E C3E 134.1(5) . .
